data_4078664
loop_
_publ_author_name
'Nikolin, Alexei A.'
'Kramarova, Evgeniya P.'
'Shipov, Aleksander G.'
'Baukov, Yuri I.'
'Negrebetsky, Vadim V.'
'Korlyukov, Alexander A.'
'Arkhipov, Dmitry E.'
'Bowden, Allen'
'Bylikin, Sergey Yu.'
'Bassindale, Alan R.'
'Taylor, Peter G.'

_publ_section_title
;
 Synthesis, Structures, and Stereodynamic Behavior of Novel
 Pentacoordinate Fluorosilanes: Fluorosilyl Derivatives of Proline
;
_journal_issue 14
_journal_name_full Organometallics
_journal_page_first 4988
_journal_paper_doi 10.1021/om3002697
_journal_volume 31
_journal_year 2012
_chemical_absolute_configuration ad
_chemical_formula_moiety 'C16 H25 F N2 O3 S Si'
_chemical_formula_sum 'C16 H25 F N2 O3 S Si'
_chemical_formula_weight 372.53
_chemical_name_systematic
; 
 ? 
;
_space_group_IT_number 19
_symmetry_cell_setting orthorhombic
_symmetry_space_group_name_Hall 'P 2ac 2ab'
_symmetry_space_group_name_H-M 'P 21 21 21'
_atom_sites_solution_hydrogens geom
_atom_sites_solution_primary direct
_atom_sites_solution_secondary difmap
_audit_creation_method SHELXL-97
_cell_angle_alpha 90.00
_cell_angle_beta 90.00
_cell_angle_gamma 90.00
_cell_formula_units_Z 4
_cell_length_a 6.2309(11)
_cell_length_b 15.816(3)
_cell_length_c 19.111(3)
_cell_measurement_reflns_used 3673
_cell_measurement_temperature 120(2)
_cell_measurement_theta_max 21.83
_cell_measurement_theta_min 2.49
_cell_volume 1883.3(6)
_computing_cell_refinement 'SAINTPlus (Bruker, 1998a)'
_computing_data_collection 'SMART (Bruker, 1998b)'
_computing_data_reduction 'SAINTPlus (Bruker, 1998a)'
_computing_molecular_graphics 'SHELXTL ver. 5.1 (Sheldrick, 1998b)'
_computing_publication_material 'SHELXTL ver. 5.1 (Sheldrick, 1998b)'
_computing_structure_refinement 'SHELXTL ver. 5.1 (Sheldrick, 1998b)'
_computing_structure_solution 'SHELXTL ver. 5.1 (Sheldrick, 1998b)'
_diffrn_ambient_temperature 120(2)
_diffrn_measured_fraction_theta_full 0.993
_diffrn_measured_fraction_theta_max 0.993
_diffrn_measurement_device_type 'Smart 1000 CCD area detector'
_diffrn_measurement_method '\f and \w scans'
_diffrn_radiation_monochromator graphite
_diffrn_radiation_source 'fine-focus sealed tube'
_diffrn_radiation_type MoK\a
_diffrn_radiation_wavelength 0.71073
_diffrn_reflns_av_R_equivalents 0.0488
_diffrn_reflns_av_sigmaI/netI 0.0834
_diffrn_reflns_limit_h_max 8
_diffrn_reflns_limit_h_min -8
_diffrn_reflns_limit_k_max 21
_diffrn_reflns_limit_k_min -21
_diffrn_reflns_limit_l_max 26
_diffrn_reflns_limit_l_min -26
_diffrn_reflns_number 21597
_diffrn_reflns_theta_full 30.05
_diffrn_reflns_theta_max 30.05
_diffrn_reflns_theta_min 1.67
_exptl_absorpt_coefficient_mu 0.261
_exptl_absorpt_correction_T_max 0.9693
_exptl_absorpt_correction_T_min 0.9328
_exptl_absorpt_correction_type multi-scan
_exptl_absorpt_process_details 'SADABS (Sheldrick, 1998a)'
_exptl_crystal_colour colorless
_exptl_crystal_density_diffrn 1.314
_exptl_crystal_density_method 'not measured'
_exptl_crystal_description prism
_exptl_crystal_F_000 792
_exptl_crystal_size_max 0.27
_exptl_crystal_size_mid 0.26
_exptl_crystal_size_min 0.12
_refine_diff_density_max 0.373
_refine_diff_density_min -0.269
_refine_diff_density_rms 0.065
_refine_ls_abs_structure_details 'Flack H D (1983), Acta Cryst. A39, 876-881'
_refine_ls_abs_structure_Flack -0.10(10)
_refine_ls_extinction_method none
_refine_ls_goodness_of_fit_ref 0.953
_refine_ls_hydrogen_treatment constr
_refine_ls_matrix_type full
_refine_ls_number_parameters 221
_refine_ls_number_reflns 5453
_refine_ls_number_restraints 0
_refine_ls_restrained_S_all 0.953
_refine_ls_R_factor_all 0.0923
_refine_ls_R_factor_gt 0.0543
_refine_ls_shift/su_max 0.000
_refine_ls_shift/su_mean 0.000
_refine_ls_structure_factor_coef Fsqd
_refine_ls_weighting_details 'calc w=1/[\s^2^(Fo^2^)+(0.0350P)^2^+1.0100P] where P=(Fo^2^+2Fc^2^)/3'
_refine_ls_weighting_scheme calc
_refine_ls_wR_factor_gt 0.1087
_refine_ls_wR_factor_ref 0.1164
_reflns_number_gt 3165
_reflns_number_total 5453
_reflns_threshold_expression I>2u(I)
_cod_data_source_file om3002697_si_003.cif
_cod_data_source_block 67a
_cod_depositor_comments
;
The following automatic conversions were performed:

'_symmetry_cell_setting' value 'Orthorhombic' changed to
'orthorhombic' according to
/home/saulius/struct/CIF-dictionaries/cif_core.dic dictionary named
'cif_core.dic' version 2.4.2 from 2011-04-26.

Automatic conversion script
Id: cif_fix_values 1891 2012-01-12 08:04:46Z andrius 
;
_cod_database_code 4078664

loop_
_symmetry_equiv_pos_as_xyz
'x, y, z'
'-x+1/2, -y, z+1/2'
'-x, y+1/2, -z+1/2'
'x+1/2, -y+1/2, -z'

loop_
_atom_site_label
_atom_site_type_symbol
_atom_site_fract_x
_atom_site_fract_y
_atom_site_fract_z
_atom_site_U_iso_or_equiv
_atom_site_adp_type
_atom_site_occupancy
_atom_site_symmetry_multiplicity
_atom_site_calc_flag
_atom_site_refinement_flags
S1 S 0.32655(13) 0.17416(5) 0.18006(4) 0.0388(2) Uani 1 1 d .
Si1 Si 0.46299(14) 0.01261(6) -0.07606(5) 0.0421(2) Uani 1 1 d .
F1 F 0.4636(3) 0.02963(15) -0.16197(9) 0.0636(6) Uani 1 1 d .
O1 O 0.4859(3) 0.00651(13) 0.03558(10) 0.0399(5) Uani 1 1 d .
O2 O 0.1077(4) 0.16499(16) 0.20022(11) 0.0542(6) Uani 1 1 d .
O3 O 0.3805(4) 0.21756(13) 0.11738(11) 0.0448(6) Uani 1 1 d .
N1 N 0.6964(4) 0.11661(14) 0.01518(12) 0.0310(5) Uani 1 1 d .
N2 N 0.4236(4) 0.07967(15) 0.17099(12) 0.0333(6) Uani 1 1 d .
C1 C 0.5882(6) -0.0937(2) -0.0755(2) 0.0604(11) Uani 1 1 d .
H1A H 0.5942 -0.1157 -0.1234 0.091 Uiso 1 1 calc R
H1B H 0.5026 -0.1319 -0.0463 0.091 Uiso 1 1 calc R
H1C H 0.7339 -0.0896 -0.0565 0.091 Uiso 1 1 calc R
C2 C 0.1697(5) 0.0198(3) -0.06256(17) 0.0564(10) Uani 1 1 d .
H2A H 0.0957 -0.0113 -0.0998 0.085 Uiso 1 1 calc R
H2B H 0.1255 0.0792 -0.0636 0.085 Uiso 1 1 calc R
H2C H 0.1325 -0.0049 -0.0171 0.085 Uiso 1 1 calc R
C3 C 0.6375(5) 0.10728(18) -0.05852(14) 0.0353(7) Uani 1 1 d .
H3A H 0.7700 0.1025 -0.0868 0.042 Uiso 1 1 calc R
H3B H 0.5607 0.1588 -0.0739 0.042 Uiso 1 1 calc R
C4 C 0.6040(5) 0.06383(19) 0.05907(16) 0.0334(7) Uani 1 1 d .
C5 C 0.8379(5) 0.18678(18) 0.03481(14) 0.0368(7) Uani 1 1 d .
H5A H 0.9424 0.1672 0.0695 0.055 Uiso 1 1 calc R
H5B H 0.7521 0.2328 0.0548 0.055 Uiso 1 1 calc R
H5C H 0.9137 0.2073 -0.0068 0.055 Uiso 1 1 calc R
C6 C 0.6378(5) 0.07023(18) 0.13766(14) 0.0305(7) Uani 1 1 d .
H6A H 0.7330 0.1191 0.1495 0.037 Uiso 1 1 calc R
C7 C 0.7233(5) -0.0120(2) 0.16979(16) 0.0429(8) Uani 1 1 d .
H7A H 0.6813 -0.0616 0.1413 0.051 Uiso 1 1 calc R
H7B H 0.8816 -0.0105 0.1741 0.051 Uiso 1 1 calc R
C8 C 0.6179(5) -0.0144(2) 0.24082(17) 0.0509(9) Uani 1 1 d .
H8A H 0.6152 -0.0727 0.2596 0.061 Uiso 1 1 calc R
H8B H 0.6949 0.0225 0.2743 0.061 Uiso 1 1 calc R
C9 C 0.3965(5) 0.0172(2) 0.22820(16) 0.0472(9) Uani 1 1 d .
H9A H 0.3001 -0.0293 0.2137 0.057 Uiso 1 1 calc R
H9B H 0.3373 0.0444 0.2707 0.057 Uiso 1 1 calc R
C10 C 0.4629(5) 0.22375(18) 0.24921(15) 0.0357(7) Uani 1 1 d .
C11 C 0.6602(5) 0.26328(18) 0.23635(16) 0.0389(7) Uani 1 1 d .
H11A H 0.7145 0.2668 0.1900 0.047 Uiso 1 1 calc R
C12 C 0.7753(6) 0.29702(19) 0.29130(17) 0.0447(8) Uani 1 1 d .
H12A H 0.9098 0.3232 0.2823 0.054 Uiso 1 1 calc R
C13 C 0.6996(6) 0.29368(19) 0.35903(17) 0.0429(8) Uani 1 1 d .
C14 C 0.5031(6) 0.2544(2) 0.37105(17) 0.0488(9) Uani 1 1 d .
H14A H 0.4486 0.2514 0.4174 0.059 Uiso 1 1 calc R
C15 C 0.3852(5) 0.2196(2) 0.31655(16) 0.0433(8) Uani 1 1 d .
H15A H 0.2513 0.1930 0.3257 0.052 Uiso 1 1 calc R
C16 C 0.8252(6) 0.3317(2) 0.41912(17) 0.0560(9) Uani 1 1 d .
H16A H 0.8024 0.2978 0.4614 0.084 Uiso 1 1 calc R
H16B H 0.7762 0.3897 0.4274 0.084 Uiso 1 1 calc R
H16C H 0.9783 0.3321 0.4074 0.084 Uiso 1 1 calc R

loop_
_atom_site_aniso_label
_atom_site_aniso_U_11
_atom_site_aniso_U_22
_atom_site_aniso_U_33
_atom_site_aniso_U_23
_atom_site_aniso_U_13
_atom_site_aniso_U_12
S1 0.0333(4) 0.0478(5) 0.0352(4) 0.0031(4) -0.0011(4) 0.0087(4)
Si1 0.0278(4) 0.0563(6) 0.0423(5) -0.0189(5) 0.0005(4) -0.0018(4)
F1 0.0403(11) 0.1119(18) 0.0387(11) -0.0244(11) -0.0018(9) -0.0090(12)
O1 0.0383(12) 0.0403(12) 0.0411(12) -0.0075(10) -0.0026(9) -0.0086(11)
O2 0.0362(13) 0.0757(17) 0.0507(13) -0.0005(13) 0.0015(11) 0.0103(13)
O3 0.0511(14) 0.0496(13) 0.0335(11) 0.0125(10) 0.0012(11) 0.0170(11)
N1 0.0304(13) 0.0343(13) 0.0284(13) 0.0015(11) -0.0031(11) -0.0002(11)
N2 0.0311(14) 0.0366(13) 0.0323(14) 0.0031(11) 0.0044(11) -0.0021(11)
C1 0.049(2) 0.053(2) 0.080(3) -0.029(2) 0.008(2) -0.0059(18)
C2 0.0342(18) 0.084(3) 0.051(2) -0.009(2) -0.0066(17) 0.004(2)
C3 0.0356(18) 0.0404(17) 0.0301(16) -0.0034(13) 0.0033(14) 0.0071(15)
C4 0.0275(15) 0.0304(15) 0.0423(18) -0.0048(13) 0.0014(13) 0.0018(13)
C5 0.0419(18) 0.0356(17) 0.0329(15) 0.0007(13) -0.0009(14) -0.0148(15)
C6 0.0250(16) 0.0318(15) 0.0347(16) 0.0002(12) -0.0023(13) -0.0001(13)
C7 0.0429(19) 0.0401(17) 0.0457(19) 0.0039(15) -0.0121(15) 0.0041(15)
C8 0.058(2) 0.046(2) 0.049(2) 0.0114(17) -0.0100(17) -0.0061(18)
C9 0.057(2) 0.0460(19) 0.0385(18) 0.0122(16) 0.0060(16) -0.0075(18)
C10 0.0392(18) 0.0344(17) 0.0334(16) 0.0002(13) 0.0046(14) 0.0115(14)
C11 0.045(2) 0.0330(16) 0.0384(17) -0.0015(14) 0.0100(16) 0.0046(15)
C12 0.044(2) 0.0361(17) 0.053(2) -0.0057(16) 0.0038(17) 0.0079(15)
C13 0.048(2) 0.0325(17) 0.048(2) -0.0073(14) -0.0073(16) 0.0127(16)
C14 0.058(2) 0.055(2) 0.0334(17) -0.0026(16) 0.0035(17) 0.008(2)
C15 0.047(2) 0.0467(19) 0.0365(17) 0.0073(15) 0.0095(16) 0.0018(16)
C16 0.057(2) 0.051(2) 0.060(2) -0.0113(18) -0.009(2) 0.006(2)

loop_
_atom_type_symbol
_atom_type_description
_atom_type_scat_dispersion_real
_atom_type_scat_dispersion_imag
_atom_type_scat_source
C C 0.0033 0.0016 'International Tables Vol C Tables 4.2.6.8 and 6.1.1.4'
H H 0.0000 0.0000 'International Tables Vol C Tables 4.2.6.8 and 6.1.1.4'
N N 0.0061 0.0033 'International Tables Vol C Tables 4.2.6.8 and 6.1.1.4'
O O 0.0106 0.0060 'International Tables Vol C Tables 4.2.6.8 and 6.1.1.4'
F F 0.0171 0.0103 'International Tables Vol C Tables 4.2.6.8 and 6.1.1.4'
Si Si 0.0817 0.0704 'International Tables Vol C Tables 4.2.6.8 and 6.1.1.4'
S S 0.1246 0.1234 'International Tables Vol C Tables 4.2.6.8 and 6.1.1.4'

loop_
_geom_angle_atom_site_label_1
_geom_angle_atom_site_label_2
_geom_angle_atom_site_label_3
_geom_angle
O3 S1 O2 120.24(14)
O3 S1 N2 105.47(13)
O2 S1 N2 106.99(15)
O3 S1 C10 107.71(14)
O2 S1 C10 107.78(14)
N2 S1 C10 108.16(13)
F1 Si1 C2 97.47(13)
F1 Si1 C1 98.70(15)
C2 Si1 C1 118.08(18)
F1 Si1 C3 92.63(12)
C2 Si1 C3 119.86(16)
C1 Si1 C3 118.55(15)
F1 Si1 O1 172.20(11)
C2 Si1 O1 85.97(12)
C1 Si1 O1 85.72(14)
C3 Si1 O1 79.60(10)
C4 O1 Si1 111.37(19)
C4 N1 C3 116.1(2)
C4 N1 C5 125.5(2)
C3 N1 C5 118.3(2)
C9 N2 C6 110.6(2)
C9 N2 S1 119.5(2)
C6 N2 S1 118.26(19)
Si1 C1 H1A 109.5
Si1 C1 H1B 109.5
H1A C1 H1B 109.5
Si1 C1 H1C 109.5
H1A C1 H1C 109.5
H1B C1 H1C 109.5
Si1 C2 H2A 109.5
Si1 C2 H2B 109.5
H2A C2 H2B 109.5
Si1 C2 H2C 109.5
H2A C2 H2C 109.5
H2B C2 H2C 109.5
N1 C3 Si1 113.4(2)
N1 C3 H3A 108.9
Si1 C3 H3A 108.9
N1 C3 H3B 108.9
Si1 C3 H3B 108.9
H3A C3 H3B 107.7
O1 C4 N1 119.2(3)
O1 C4 C6 119.0(3)
N1 C4 C6 121.8(3)
N1 C5 H5A 109.5
N1 C5 H5B 109.5
H5A C5 H5B 109.5
N1 C5 H5C 109.5
H5A C5 H5C 109.5
H5B C5 H5C 109.5
N2 C6 C4 107.8(2)
N2 C6 C7 103.0(2)
C4 C6 C7 112.8(2)
N2 C6 H6A 111.0
C4 C6 H6A 111.0
C7 C6 H6A 111.0
C8 C7 C6 103.3(3)
C8 C7 H7A 111.1
C6 C7 H7A 111.1
C8 C7 H7B 111.1
C6 C7 H7B 111.1
H7A C7 H7B 109.1
C9 C8 C7 104.4(3)
C9 C8 H8A 110.9
C7 C8 H8A 110.9
C9 C8 H8B 110.9
C7 C8 H8B 110.9
H8A C8 H8B 108.9
N2 C9 C8 103.7(2)
N2 C9 H9A 111.0
C8 C9 H9A 111.0
N2 C9 H9B 111.0
C8 C9 H9B 111.0
H9A C9 H9B 109.0
C15 C10 C11 119.6(3)
C15 C10 S1 120.8(3)
C11 C10 S1 119.5(2)
C12 C11 C10 119.7(3)
C12 C11 H11A 120.2
C10 C11 H11A 120.2
C13 C12 C11 121.5(3)
C13 C12 H12A 119.3
C11 C12 H12A 119.3
C12 C13 C14 118.2(3)
C12 C13 C16 121.3(3)
C14 C13 C16 120.4(3)
C15 C14 C13 121.2(3)
C15 C14 H14A 119.4
C13 C14 H14A 119.4
C10 C15 C14 119.7(3)
C10 C15 H15A 120.1
C14 C15 H15A 120.1
C13 C16 H16A 109.5
C13 C16 H16B 109.5
H16A C16 H16B 109.5
C13 C16 H16C 109.5
H16A C16 H16C 109.5
H16B C16 H16C 109.5

loop_
_geom_bond_atom_site_label_1
_geom_bond_atom_site_label_2
_geom_bond_distance
S1 O3 1.421(2)
S1 O2 1.425(2)
S1 N2 1.622(2)
S1 C10 1.756(3)
Si1 F1 1.664(2)
Si1 C2 1.849(3)
Si1 C1 1.853(4)
Si1 C3 1.880(3)
Si1 O1 2.140(2)
O1 C4 1.251(3)
N1 C4 1.316(4)
N1 C3 1.463(3)
N1 C5 1.466(3)
N2 C9 1.483(4)
N2 C6 1.486(4)
C1 H1A 0.9800
C1 H1B 0.9800
C1 H1C 0.9800
C2 H2A 0.9800
C2 H2B 0.9800
C2 H2C 0.9800
C3 H3A 0.9900
C3 H3B 0.9900
C4 C6 1.520(4)
C5 H5A 0.9800
C5 H5B 0.9800
C5 H5C 0.9800
C6 C7 1.533(4)
C6 H6A 1.0000
C7 C8 1.508(4)
C7 H7A 0.9900
C7 H7B 0.9900
C8 C9 1.487(5)
C8 H8A 0.9900
C8 H8B 0.9900
C9 H9A 0.9900
C9 H9B 0.9900
C10 C15 1.377(4)
C10 C11 1.401(5)
C11 C12 1.379(4)
C11 H11A 0.9500
C12 C13 1.379(4)
C12 H12A 0.9500
C13 C14 1.392(5)
C13 C16 1.514(4)
C14 C15 1.388(4)
C14 H14A 0.9500
C15 H15A 0.9500
C16 H16A 0.9800
C16 H16B 0.9800
C16 H16C 0.9800

loop_
_geom_torsion_atom_site_label_1
_geom_torsion_atom_site_label_2
_geom_torsion_atom_site_label_3
_geom_torsion_atom_site_label_4
_geom_torsion
C2 Si1 O1 C4 -123.5(2)
C1 Si1 O1 C4 117.9(2)
C3 Si1 O1 C4 -2.1(2)
O3 S1 N2 C9 179.5(2)
O2 S1 N2 C9 -51.3(3)
C10 S1 N2 C9 64.5(3)
O3 S1 N2 C6 39.9(2)
O2 S1 N2 C6 169.00(19)
C10 S1 N2 C6 -75.1(2)
C4 N1 C3 Si1 -6.5(3)
C5 N1 C3 Si1 178.1(2)
F1 Si1 C3 N1 -176.3(2)
C2 Si1 C3 N1 83.5(3)
C1 Si1 C3 N1 -75.0(3)
O1 Si1 C3 N1 4.3(2)
Si1 O1 C4 N1 -1.0(3)
Si1 O1 C4 C6 179.35(19)
C3 N1 C4 O1 4.8(4)
C5 N1 C4 O1 179.8(3)
C3 N1 C4 C6 -175.6(3)
C5 N1 C4 C6 -0.5(4)
C9 N2 C6 C4 129.0(3)
S1 N2 C6 C4 -88.0(3)
C9 N2 C6 C7 9.5(3)
S1 N2 C6 C7 152.5(2)
O1 C4 C6 N2 -57.3(3)
N1 C4 C6 N2 123.0(3)
O1 C4 C6 C7 55.8(4)
N1 C4 C6 C7 -123.9(3)
N2 C6 C7 C8 -29.4(3)
C4 C6 C7 C8 -145.4(3)
C6 C7 C8 C9 39.3(3)
C6 N2 C9 C8 14.4(3)
S1 N2 C9 C8 -128.1(2)
C7 C8 C9 N2 -33.0(3)
O3 S1 C10 C15 154.5(2)
O2 S1 C10 C15 23.4(3)
N2 S1 C10 C15 -92.0(3)
O3 S1 C10 C11 -29.7(3)
O2 S1 C10 C11 -160.8(2)
N2 S1 C10 C11 83.9(3)
C15 C10 C11 C12 0.5(4)
S1 C10 C11 C12 -175.4(2)
C10 C11 C12 C13 -0.7(5)
C11 C12 C13 C14 0.6(5)
C11 C12 C13 C16 -179.3(3)
C12 C13 C14 C15 -0.2(5)
C16 C13 C14 C15 179.7(3)
C11 C10 C15 C14 -0.2(5)
S1 C10 C15 C14 175.7(2)
C13 C14 C15 C10 0.0(5)
